data_1510510
loop_
_publ_author_name
'Zachwieja, U.'

_publ_section_title
;
 Rb2 Au3, eine Schichtstruktur im System Rubidium-Gold
;
_journal_name_full 'Journal of Alloys Compd.'
_journal_page_first 277
_journal_page_last 281
_journal_paper_doi 10.1016/0925-8388(94)90050-7
_journal_volume 206
_journal_year 1994
_chemical_formula_sum 'Au3 Rb2'
_space_group_IT_number 71
_symmetry_space_group_name_Hall '-I 2 2'
_symmetry_space_group_name_H-M 'I m m m'
_cell_angle_alpha 90
_cell_angle_beta 90
_cell_angle_gamma 90
_cell_formula_units_Z 2
_cell_length_a 4.942
_cell_length_b 5.442
_cell_length_c 10.601
_cell_volume 285.107
_citation_journal_id_ASTM JALCEU
_cod_data_source_file gold_609.cif
_cod_data_source_block Au3Rb2
_cod_original_cell_volume 285.1071
_cod_database_code 1510510

loop_
_symmetry_equiv_pos_as_xyz
x,y,z
-x,-y,z
x,-y,-z
-x,y,-z
-x,-y,-z
x,y,-z
-x,y,z
x,-y,z
x+1/2,y+1/2,z+1/2
-x+1/2,-y+1/2,z+1/2
x+1/2,-y+1/2,-z+1/2
-x+1/2,y+1/2,-z+1/2
-x+1/2,-y+1/2,-z+1/2
x+1/2,y+1/2,-z+1/2
-x+1/2,y+1/2,z+1/2
x+1/2,-y+1/2,z+1/2

loop_
_atom_site_label
_atom_site_type_symbol
_atom_site_fract_x
_atom_site_fract_y
_atom_site_fract_z
_atom_site_occupancy
_atom_site_U_iso_or_equiv
Rb1 Rb 0.5 0 0.6968 1 0.0
Au1 Au 0 0 0 1 0.0
Au2 Au 0 0.2525 0.5 1 0.0
